data_7240152
loop_
_publ_author_name
'Putra, Okky Dwichandra'
'Pettersen, Anna'
'Yonemochi, Etsuo'
'Uekusa, Hidehiro'

_publ_section_title
;
 Structural Origin of Physicochemical Properties Differences upon
 Dehydration and Polymorphic Transformation of Ciprofloxacin Hydrochloride
 Revealed by Structure Determination from Powder X-ray Diffraction Data
;
_journal_name_full CrystEngComm
_journal_paper_doi 10.1039/D0CE00261E
_journal_year 2020
_chemical_absolute_configuration syn
_chemical_formula_moiety ' C17 H19 F N3 O3, Cl  '
_chemical_formula_sum 'C17 H19 Cl F N3 O3'
_chemical_formula_weight 367.80
_chemical_name_common 'Ciprofloxacin Hydrochloride Anhydrous Form II'
_chemical_name_systematic 'Ciprofloxacin Hydrochloride Anhydrous Form II'
_space_group_crystal_system monoclinic
_space_group_IT_number 14
_space_group_name_Hall '-P 2ybc'
_space_group_name_H-M_alt 'P 1 21/c 1'
_symmetry_cell_setting monoclinic
_symmetry_Int_Tables_number 14
_symmetry_space_group_name_H-M 'P 1 21/c 1'
_atom_sites_solution_hydrogens mixed
_audit_creation_method SHELXL-2014/7
_audit_update_record
;
2020-02-06 deposited with the CCDC.	2020-03-20 downloaded from the CCDC.
;
_cell_angle_alpha 90
_cell_angle_beta 101.2940(9)
_cell_angle_gamma 90
_cell_formula_units_Z 4
_cell_length_a 12.4523(2)
_cell_length_b 6.91819(13)
_cell_length_c 19.4137(4)
_cell_measurement_reflns_used 17887
_cell_measurement_temperature 173(2)
_cell_measurement_theta_max 68.240
_cell_measurement_theta_min 3.620
_cell_volume 1640.05(5)
_computing_cell_refinement 'RAPID AUTO'
_computing_data_collection 'RAPID AUTO'
_computing_data_reduction 'RAPID AUTO'
_computing_structure_refinement 'SHELXL-2014/7 (Sheldrick, 2014)'
_computing_structure_solution 'SHELXS-2013/7 (Sheldrick, 2013)'
_diffrn_ambient_pressure 101.3
_diffrn_ambient_temperature 173(2)
_diffrn_detector_area_resol_mean 10.0
_diffrn_measured_fraction_theta_full 0.993
_diffrn_measured_fraction_theta_max 0.992
_diffrn_measurement_device_type 'RIGAKU R-AXIS RAPID II'
_diffrn_measurement_method \w-scan
_diffrn_radiation_probe x-ray
_diffrn_radiation_type CuK\a
_diffrn_radiation_wavelength 1.54186
_diffrn_reflns_av_R_equivalents 0.0438
_diffrn_reflns_av_unetI/netI 0.0401
_diffrn_reflns_Laue_measured_fraction_full 0.993
_diffrn_reflns_Laue_measured_fraction_max 0.992
_diffrn_reflns_limit_h_max 14
_diffrn_reflns_limit_h_min -14
_diffrn_reflns_limit_k_max 8
_diffrn_reflns_limit_k_min -8
_diffrn_reflns_limit_l_max 23
_diffrn_reflns_limit_l_min -23
_diffrn_reflns_number 17887
_diffrn_reflns_point_group_measured_fraction_full 0.993
_diffrn_reflns_point_group_measured_fraction_max 0.992
_diffrn_reflns_theta_full 67.686
_diffrn_reflns_theta_max 68.240
_diffrn_reflns_theta_min 3.620
_diffrn_source 'rotating anode X-ray'
_diffrn_source_type RIGAKU
_exptl_absorpt_coefficient_mu 2.368
_exptl_absorpt_correction_T_max 0.929
_exptl_absorpt_correction_T_min 0.781
_exptl_absorpt_correction_type multi-scan
_exptl_absorpt_process_details 'abscor, T.Higashi RIGAKU'
_exptl_crystal_colour colorless
_exptl_crystal_density_diffrn 1.490
_exptl_crystal_description needle
_exptl_crystal_F_000 768
_exptl_crystal_recrystallization_method 'Diffusion method using Ethanol-Acetone'
_exptl_crystal_size_max 0.152
_exptl_crystal_size_mid 0.052
_exptl_crystal_size_min 0.031
_refine_diff_density_max 0.326
_refine_diff_density_min -0.317
_refine_diff_density_rms 0.062
_refine_ls_extinction_method none
_refine_ls_goodness_of_fit_ref 1.141
_refine_ls_hydrogen_treatment mixed
_refine_ls_matrix_type full
_refine_ls_number_parameters 239
_refine_ls_number_reflns 2980
_refine_ls_number_restraints 0
_refine_ls_restrained_S_all 1.141
_refine_ls_R_factor_all 0.0624
_refine_ls_R_factor_gt 0.0497
_refine_ls_shift/su_max 0.000
_refine_ls_shift/su_mean 0.000
_refine_ls_structure_factor_coef Fsqd
_refine_ls_weighting_details 'w=1/[\s^2^(Fo^2^)+(0.0705P)^2^+0.2511P] where P=(Fo^2^+2Fc^2^)/3'
_refine_ls_weighting_scheme calc
_refine_ls_wR_factor_gt 0.1284
_refine_ls_wR_factor_ref 0.1396
_reflns_Friedel_coverage 0.000
_reflns_number_gt 2283
_reflns_number_total 2980
_reflns_threshold_expression 'I > 2\s(I)'
_cod_data_source_file d0ce00261e2.cif
_cod_data_source_block shelx_CCDC1
_cod_original_sg_symbol_H-M 'P 21/c'
_cod_database_code 7240152
_shelx_shelxl_version_number 2014/7
_shelx_space_group_comment
;
The symmetry employed for this shelxl refinement is uniquely defined
by the following loop, which should always be used as a source of
symmetry information in preference to the above space-group names.
They are only intended as comments.
;
_shelx_estimated_absorpt_t_min 0.715
_shelx_estimated_absorpt_t_max 0.930

loop_
_space_group_symop_operation_xyz
'x, y, z'
'-x, y+1/2, -z+1/2'
'-x, -y, -z'
'x, -y-1/2, z-1/2'

loop_
_atom_site_label
_atom_site_type_symbol
_atom_site_fract_x
_atom_site_fract_y
_atom_site_fract_z
_atom_site_U_iso_or_equiv
_atom_site_adp_type
_atom_site_occupancy
_atom_site_site_symmetry_order
_atom_site_calc_flag
_atom_site_refinement_flags_posn
_atom_site_refinement_flags_adp
_atom_site_refinement_flags_occupancy
_atom_site_disorder_assembly
_atom_site_disorder_group
H1B H 0.996(3) 0.744(4) -0.1885(15) 0.053(9) Uiso 1 1 d . . . . .
H1A H 0.912(3) 0.585(5) -0.2153(17) 0.067(10) Uiso 1 1 d . . . . .
H3 H 0.383(3) 0.658(5) 0.1153(18) 0.078(12) Uiso 1 1 d . . . . .
Cl1 Cl 0.85801(6) 0.14352(12) 0.21451(4) 0.0497(3) Uani 1 1 d . . . . .
C1 C 0.78378(18) 0.8185(3) 0.03193(12) 0.0277(5) Uani 1 1 d . . . . .
C2 C 0.69704(19) 0.7804(3) 0.06216(12) 0.0274(5) Uani 1 1 d . . . . .
H2 H 0.7075 0.7588 0.1113 0.033 Uiso 1 1 calc R U . . .
C3 C 0.59040(18) 0.7729(3) 0.01999(11) 0.0237(5) Uani 1 1 d . . . . .
C4 C 0.57851(18) 0.8118(3) -0.05173(11) 0.0220(5) Uani 1 1 d . . . . .
C5 C 0.66929(19) 0.8597(3) -0.08100(12) 0.0251(5) Uani 1 1 d . . . . .
H5 H 0.6585 0.8943 -0.1292 0.030 Uiso 1 1 calc R U . . .
C6 C 0.77532(18) 0.8577(3) -0.04068(12) 0.0249(5) Uani 1 1 d . . . . .
C7 C 0.49682(19) 0.7261(3) 0.05085(11) 0.0248(5) Uani 1 1 d . . . . .
C8 C 0.39330(18) 0.7146(3) 0.00347(11) 0.0233(5) Uani 1 1 d . . . . .
C9 C 0.38655(18) 0.7510(3) -0.06667(12) 0.0247(5) Uani 1 1 d . . . . .
H9 H 0.3168 0.7440 -0.0969 0.030 Uiso 1 1 calc R U . . .
C10 C 0.2913(2) 0.6627(3) 0.02846(13) 0.0291(6) Uani 1 1 d . . . . .
C11 C 0.45866(19) 0.8371(3) -0.16982(11) 0.0261(5) Uani 1 1 d . . . . .
H11 H 0.4518 0.9766 -0.1835 0.031 Uiso 1 1 calc R U . . .
C12 C 0.5139(2) 0.7094(4) -0.21482(12) 0.0309(6) Uani 1 1 d . . . . .
H12A H 0.5414 0.7702 -0.2542 0.037 Uiso 1 1 calc R U . . .
H12B H 0.5589 0.6009 -0.1917 0.037 Uiso 1 1 calc R U . . .
C13 C 0.3924(2) 0.6980(4) -0.22013(13) 0.0343(6) Uani 1 1 d . . . . .
H13A H 0.3450 0.7518 -0.2628 0.041 Uiso 1 1 calc R U . . .
H13B H 0.3626 0.5825 -0.2003 0.041 Uiso 1 1 calc R U . . .
C14 C 0.96228(19) 0.7684(4) -0.05426(13) 0.0327(6) Uani 1 1 d . . . . .
H14A H 0.9699 0.7138 -0.0064 0.039 Uiso 1 1 calc R U . . .
H14B H 1.0299 0.8415 -0.0564 0.039 Uiso 1 1 calc R U . . .
C15 C 0.9492(2) 0.6051(4) -0.10727(13) 0.0355(6) Uani 1 1 d . . . . .
H15A H 1.0154 0.5226 -0.0983 0.043 Uiso 1 1 calc R U . . .
H15B H 0.8856 0.5243 -0.1022 0.043 Uiso 1 1 calc R U . . .
C16 C 0.8404(2) 0.8264(4) -0.19558(14) 0.0375(7) Uani 1 1 d . . . . .
H16A H 0.7698 0.7591 -0.1974 0.045 Uiso 1 1 calc R U . . .
H16B H 0.8391 0.8877 -0.2418 0.045 Uiso 1 1 calc R U . . .
C17 C 0.85533(19) 0.9807(4) -0.13860(12) 0.0319(6) Uani 1 1 d . . . . .
H17A H 0.9209 1.0588 -0.1416 0.038 Uiso 1 1 calc R U . . .
H17B H 0.7911 1.0680 -0.1473 0.038 Uiso 1 1 calc R U . . .
F1 F 0.88485(11) 0.8233(2) 0.07412(7) 0.0380(4) Uani 1 1 d . . . . .
N1 N 0.47410(15) 0.7963(3) -0.09487(9) 0.0238(4) Uani 1 1 d . . . . .
N2 N 0.86785(15) 0.9006(3) -0.06782(10) 0.0291(5) Uani 1 1 d . . . . .
N3 N 0.93239(19) 0.6839(4) -0.18033(12) 0.0366(5) Uani 1 1 d . . . . .
O1 O 0.50728(13) 0.6953(2) 0.11657(8) 0.0320(4) Uani 1 1 d . . . . .
O2 O 0.30464(16) 0.6390(2) 0.09825(9) 0.0347(4) Uani 1 1 d . . . . .
O3 O 0.20288(14) 0.6418(3) -0.00955(9) 0.0378(5) Uani 1 1 d . . . . .

loop_
_atom_site_aniso_label
_atom_site_aniso_U_11
_atom_site_aniso_U_22
_atom_site_aniso_U_33
_atom_site_aniso_U_23
_atom_site_aniso_U_13
_atom_site_aniso_U_12
Cl1 0.0365(4) 0.0644(5) 0.0513(5) 0.0162(3) 0.0160(3) 0.0046(3)
C1 0.0233(12) 0.0304(14) 0.0277(13) -0.0033(10) 0.0006(9) 0.0002(10)
C2 0.0320(13) 0.0282(14) 0.0219(12) -0.0010(9) 0.0051(10) 0.0026(10)
C3 0.0291(12) 0.0194(12) 0.0234(12) -0.0014(9) 0.0069(9) 0.0012(9)
C4 0.0242(11) 0.0197(12) 0.0222(11) -0.0034(9) 0.0049(9) 0.0018(9)
C5 0.0293(12) 0.0242(13) 0.0231(11) -0.0022(9) 0.0078(9) 0.0003(9)
C6 0.0236(12) 0.0227(13) 0.0298(13) -0.0022(9) 0.0089(9) 0.0013(9)
C7 0.0320(13) 0.0208(13) 0.0238(12) -0.0008(9) 0.0105(10) 0.0040(10)
C8 0.0267(12) 0.0187(12) 0.0265(12) -0.0002(9) 0.0100(9) 0.0026(9)
C9 0.0239(12) 0.0227(13) 0.0285(12) -0.0013(9) 0.0072(9) 0.0041(9)
C10 0.0336(14) 0.0230(13) 0.0340(14) 0.0005(10) 0.0150(11) 0.0032(10)
C11 0.0305(12) 0.0292(14) 0.0189(11) 0.0033(9) 0.0056(9) 0.0025(10)
C12 0.0370(14) 0.0344(15) 0.0226(12) -0.0019(10) 0.0088(10) 0.0011(11)
C13 0.0344(14) 0.0426(16) 0.0263(13) -0.0029(11) 0.0070(10) -0.0040(12)
C14 0.0253(12) 0.0380(16) 0.0356(14) 0.0001(11) 0.0076(10) 0.0037(11)
C15 0.0329(14) 0.0355(15) 0.0417(15) 0.0030(12) 0.0158(11) 0.0047(11)
C16 0.0314(14) 0.0492(18) 0.0343(14) 0.0024(12) 0.0120(11) 0.0055(12)
C17 0.0269(12) 0.0360(15) 0.0348(13) 0.0078(11) 0.0111(10) 0.0025(11)
F1 0.0271(7) 0.0530(10) 0.0321(8) -0.0014(7) 0.0011(6) -0.0008(7)
N1 0.0278(10) 0.0247(11) 0.0202(10) -0.0007(8) 0.0081(8) 0.0008(8)
N2 0.0257(10) 0.0326(12) 0.0303(11) 0.0001(9) 0.0089(8) 0.0029(9)
N3 0.0321(12) 0.0421(15) 0.0392(13) -0.0044(11) 0.0161(10) 0.0004(10)
O1 0.0365(10) 0.0387(11) 0.0223(9) 0.0033(7) 0.0091(7) 0.0002(8)
O2 0.0381(10) 0.0367(11) 0.0337(10) 0.0041(8) 0.0182(8) -0.0006(8)
O3 0.0270(9) 0.0449(12) 0.0435(11) 0.0022(8) 0.0120(8) -0.0006(8)

loop_
_atom_type_symbol
_atom_type_description
_atom_type_scat_dispersion_real
_atom_type_scat_dispersion_imag
_atom_type_scat_source
C C 0.0181 0.0091 'International Tables Vol C Tables 4.2.6.8 and 6.1.1.4'
H H 0.0000 0.0000 'International Tables Vol C Tables 4.2.6.8 and 6.1.1.4'
F F 0.0727 0.0534 'International Tables Vol C Tables 4.2.6.8 and 6.1.1.4'
N N 0.0311 0.0180 'International Tables Vol C Tables 4.2.6.8 and 6.1.1.4'
O O 0.0492 0.0322 'International Tables Vol C Tables 4.2.6.8 and 6.1.1.4'
Cl Cl 0.3639 0.7018 'International Tables Vol C Tables 4.2.6.8 and 6.1.1.4'

loop_
_geom_angle_atom_site_label_1
_geom_angle_atom_site_label_2
_geom_angle_atom_site_label_3
_geom_angle
_geom_angle_site_symmetry_1
_geom_angle_site_symmetry_3
_geom_angle_publ_flag
C2 C1 F1 117.8(2) . . ?
C2 C1 C6 123.9(2) . . ?
F1 C1 C6 118.2(2) . . ?
C1 C2 C3 119.6(2) . . ?
C1 C2 H2 120.2 . . ?
C3 C2 H2 120.2 . . ?
C4 C3 C2 118.2(2) . . ?
C4 C3 C7 121.2(2) . . ?
C2 C3 C7 120.5(2) . . ?
C3 C4 C5 120.9(2) . . ?
C3 C4 N1 118.96(19) . . ?
C5 C4 N1 120.1(2) . . ?
C6 C5 C4 121.3(2) . . ?
C6 C5 H5 119.3 . . ?
C4 C5 H5 119.3 . . ?
N2 C6 C5 123.3(2) . . ?
N2 C6 C1 120.8(2) . . ?
C5 C6 C1 115.9(2) . . ?
O1 C7 C8 122.4(2) . . ?
O1 C7 C3 121.3(2) . . ?
C8 C7 C3 116.3(2) . . ?
C9 C8 C7 120.0(2) . . ?
C9 C8 C10 118.5(2) . . ?
C7 C8 C10 121.5(2) . . ?
N1 C9 C8 123.3(2) . . ?
N1 C9 H9 118.4 . . ?
C8 C9 H9 118.4 . . ?
O3 C10 O2 121.4(2) . . ?
O3 C10 C8 124.3(2) . . ?
O2 C10 C8 114.4(2) . . ?
N1 C11 C13 118.3(2) . . ?
N1 C11 C12 118.77(19) . . ?
C13 C11 C12 59.95(16) . . ?
N1 C11 H11 116.0 . . ?
C13 C11 H11 116.0 . . ?
C12 C11 H11 116.0 . . ?
C13 C12 C11 59.94(16) . . ?
C13 C12 H12A 117.8 . . ?
C11 C12 H12A 117.8 . . ?
C13 C12 H12B 117.8 . . ?
C11 C12 H12B 117.8 . . ?
H12A C12 H12B 114.9 . . ?
C11 C13 C12 60.11(15) . . ?
C11 C13 H13A 117.8 . . ?
C12 C13 H13A 117.8 . . ?
C11 C13 H13B 117.8 . . ?
C12 C13 H13B 117.8 . . ?
H13A C13 H13B 114.9 . . ?
N2 C14 C15 111.46(19) . . ?
N2 C14 H14A 109.3 . . ?
C15 C14 H14A 109.3 . . ?
N2 C14 H14B 109.3 . . ?
C15 C14 H14B 109.3 . . ?
H14A C14 H14B 108.0 . . ?
N3 C15 C14 110.4(2) . . ?
N3 C15 H15A 109.6 . . ?
C14 C15 H15A 109.6 . . ?
N3 C15 H15B 109.6 . . ?
C14 C15 H15B 109.6 . . ?
H15A C15 H15B 108.1 . . ?
N3 C16 C17 109.8(2) . . ?
N3 C16 H16A 109.7 . . ?
C17 C16 H16A 109.7 . . ?
N3 C16 H16B 109.7 . . ?
C17 C16 H16B 109.7 . . ?
H16A C16 H16B 108.2 . . ?
N2 C17 C16 113.1(2) . . ?
N2 C17 H17A 109.0 . . ?
C16 C17 H17A 109.0 . . ?
N2 C17 H17B 109.0 . . ?
C16 C17 H17B 109.0 . . ?
H17A C17 H17B 107.8 . . ?
C9 N1 C4 120.16(19) . . ?
C9 N1 C11 119.40(18) . . ?
C4 N1 C11 120.38(18) . . ?
C6 N2 C17 119.59(18) . . ?
C6 N2 C14 119.5(2) . . ?
C17 N2 C14 109.76(18) . . ?
C15 N3 C16 112.78(19) . . ?
C15 N3 H1B 110.9(18) . . ?
C16 N3 H1B 108.3(18) . . ?
C15 N3 H1A 112.4(19) . . ?
C16 N3 H1A 104.0(19) . . ?
H1B N3 H1A 108(3) . . ?
C10 O2 H3 104(2) . . ?

loop_
_geom_bond_atom_site_label_1
_geom_bond_atom_site_label_2
_geom_bond_distance
_geom_bond_site_symmetry_2
_geom_bond_publ_flag
C1 C2 1.352(3) . ?
C1 F1 1.361(2) . ?
C1 C6 1.419(3) . ?
C2 C3 1.418(3) . ?
C2 H2 0.9500 . ?
C3 C4 1.397(3) . ?
C3 C7 1.447(3) . ?
C4 C5 1.401(3) . ?
C4 N1 1.406(3) . ?
C5 C6 1.397(3) . ?
C5 H5 0.9500 . ?
C6 N2 1.390(3) . ?
C7 O1 1.275(3) . ?
C7 C8 1.432(3) . ?
C8 C9 1.371(3) . ?
C8 C10 1.490(3) . ?
C9 N1 1.349(3) . ?
C9 H9 0.9500 . ?
C10 O3 1.208(3) . ?
C10 O2 1.342(3) . ?
C11 N1 1.457(3) . ?
C11 C13 1.498(3) . ?
C11 C12 1.501(3) . ?
C11 H11 1.0000 . ?
C12 C13 1.498(3) . ?
C12 H12A 0.9900 . ?
C12 H12B 0.9900 . ?
C13 H13A 0.9900 . ?
C13 H13B 0.9900 . ?
C14 N2 1.472(3) . ?
C14 C15 1.515(3) . ?
C14 H14A 0.9900 . ?
C14 H14B 0.9900 . ?
C15 N3 1.495(3) . ?
C15 H15A 0.9900 . ?
C15 H15B 0.9900 . ?
C16 N3 1.496(3) . ?
C16 C17 1.522(3) . ?
C16 H16A 0.9900 . ?
C16 H16B 0.9900 . ?
C17 N2 1.461(3) . ?
C17 H17A 0.9900 . ?
C17 H17B 0.9900 . ?
N3 H1B 0.93(3) . ?
N3 H1A 0.96(3) . ?
O2 H3 0.97(4) . ?

loop_
_geom_hbond_atom_site_label_D
_geom_hbond_atom_site_label_H
_geom_hbond_atom_site_label_A
_geom_hbond_distance_DH
_geom_hbond_distance_HA
_geom_hbond_distance_DA
_geom_hbond_angle_DHA
_geom_hbond_site_symmetry_A
N3 H1A Cl1 0.96(3) 2.11(4) 3.069(3) 174(3) 4_565
O2 H3 O1 0.97(4) 1.57(4) 2.509(2) 161(3) .
C12 H12A O1 0.99 2.47 3.324(3) 143.8 4_575
C14 H14A F1 0.99 2.19 2.868(3) 124.6 .
C9 H9 O3 0.95 2.52 2.833(3) 99.5 .
C14 H14B O3 0.99 2.57 3.079(3) 111.8 1_655

loop_
_geom_torsion_atom_site_label_1
_geom_torsion_atom_site_label_2
_geom_torsion_atom_site_label_3
_geom_torsion_atom_site_label_4
_geom_torsion
_geom_torsion_site_symmetry_1
_geom_torsion_site_symmetry_2
_geom_torsion_site_symmetry_3
_geom_torsion_site_symmetry_4
_geom_torsion_publ_flag
F1 C1 C2 C3 -179.6(2) . . . . ?
C6 C1 C2 C3 1.8(4) . . . . ?
C1 C2 C3 C4 -2.1(3) . . . . ?
C1 C2 C3 C7 178.0(2) . . . . ?
C2 C3 C4 C5 -0.9(3) . . . . ?
C7 C3 C4 C5 179.1(2) . . . . ?
C2 C3 C4 N1 177.1(2) . . . . ?
C7 C3 C4 N1 -2.9(3) . . . . ?
C3 C4 C5 C6 4.3(3) . . . . ?
N1 C4 C5 C6 -173.70(19) . . . . ?
C4 C5 C6 N2 178.7(2) . . . . ?
C4 C5 C6 C1 -4.4(3) . . . . ?
C2 C1 C6 N2 178.3(2) . . . . ?
F1 C1 C6 N2 -0.2(3) . . . . ?
C2 C1 C6 C5 1.4(3) . . . . ?
F1 C1 C6 C5 -177.13(19) . . . . ?
C4 C3 C7 O1 -178.2(2) . . . . ?
C2 C3 C7 O1 1.7(3) . . . . ?
C4 C3 C7 C8 2.4(3) . . . . ?
C2 C3 C7 C8 -177.6(2) . . . . ?
O1 C7 C8 C9 179.4(2) . . . . ?
C3 C7 C8 C9 -1.3(3) . . . . ?
O1 C7 C8 C10 -0.9(3) . . . . ?
C3 C7 C8 C10 178.4(2) . . . . ?
C7 C8 C9 N1 0.8(3) . . . . ?
C10 C8 C9 N1 -179.0(2) . . . . ?
C9 C8 C10 O3 3.5(3) . . . . ?
C7 C8 C10 O3 -176.3(2) . . . . ?
C9 C8 C10 O2 -176.9(2) . . . . ?
C7 C8 C10 O2 3.4(3) . . . . ?
N1 C11 C12 C13 107.9(2) . . . . ?
N1 C11 C13 C12 -108.6(2) . . . . ?
N2 C14 C15 N3 56.4(3) . . . . ?
N3 C16 C17 N2 -54.3(3) . . . . ?
C8 C9 N1 C4 -1.2(3) . . . . ?
C8 C9 N1 C11 -178.6(2) . . . . ?
C3 C4 N1 C9 2.2(3) . . . . ?
C5 C4 N1 C9 -179.7(2) . . . . ?
C3 C4 N1 C11 179.6(2) . . . . ?
C5 C4 N1 C11 -2.3(3) . . . . ?
C13 C11 N1 C9 -49.0(3) . . . . ?
C12 C11 N1 C9 -118.3(2) . . . . ?
C13 C11 N1 C4 133.7(2) . . . . ?
C12 C11 N1 C4 64.3(3) . . . . ?
C5 C6 N2 C17 9.8(3) . . . . ?
C1 C6 N2 C17 -166.8(2) . . . . ?
C5 C6 N2 C14 -130.3(2) . . . . ?
C1 C6 N2 C14 53.1(3) . . . . ?
C16 C17 N2 C6 -85.7(3) . . . . ?
C16 C17 N2 C14 58.0(2) . . . . ?
C15 C14 N2 C6 85.1(3) . . . . ?
C15 C14 N2 C17 -58.5(3) . . . . ?
C14 C15 N3 C16 -53.4(3) . . . . ?
C17 C16 N3 C15 51.6(3) . . . . ?
